data_7020994
loop_
_publ_author_name
'Xiang, Jing'
'Jia, Li-Hui'
'Wang, Bing-Wu'
'Yiu, Shek-Man'
'Peng, Shie-Ming'
'Wong, Wai-Yeung'
'Gao, Song'
'Lau, Tai-Chu'

_publ_section_title
;
 The synthesis, structures and magnetic properties of polynuclear
 Ru(III)-3d (3d = Mn(II/III), Ni(II), Cu(II)) compounds based on
 [Ru(III)(Q)(2)(CN)(2)](-).
;
_journal_issue 11
_journal_name_full 'Dalton transactions (Cambridge, England : 2003)'
_journal_page_first 3876
_journal_page_last 3887
_journal_paper_doi 10.1039/c2dt32331a
_journal_volume 42
_journal_year 2013
_chemical_formula_sum 'C52 H72 Mn N8 O16 Ru2'
_chemical_formula_weight 1322.26
_chemical_name_systematic
;
?
;
_space_group_IT_number 14
_symmetry_cell_setting monoclinic
_symmetry_space_group_name_Hall '-P 2ybc'
_symmetry_space_group_name_H-M 'P 1 21/c 1'
_atom_sites_solution_hydrogens geom
_atom_sites_solution_primary direct
_atom_sites_solution_secondary difmap
_audit_creation_method SHELXL-97
_cell_angle_alpha 90.00
_cell_angle_beta 92.1090(11)
_cell_angle_gamma 90.00
_cell_formula_units_Z 2
_cell_length_a 8.8446(2)
_cell_length_b 12.6986(3)
_cell_length_c 27.9148(7)
_cell_measurement_reflns_used 5965
_cell_measurement_temperature 150(2)
_cell_measurement_theta_max 25.00
_cell_measurement_theta_min 2.00
_cell_volume 3133.10(13)
_computing_cell_refinement DENZO-SMN
_computing_data_collection 'NONIUS COLLECT'
_computing_data_reduction DENZO-SMN
_computing_molecular_graphics 'Bruker SHELXTL'
_computing_publication_material 'Bruker SHELXTL'
_computing_structure_refinement 'SHELXL-97 (Sheldrick, 1997)'
_computing_structure_solution 'SHELXS-97 (Sheldrick, 1990)'
_diffrn_ambient_temperature 150(2)
_diffrn_measured_fraction_theta_full 0.995
_diffrn_measured_fraction_theta_max 0.995
_diffrn_measurement_device_type 'NONIUS KappaCCD'
_diffrn_measurement_method '\w scans'
_diffrn_radiation_monochromator graphite
_diffrn_radiation_source 'fine-focus sealed tube'
_diffrn_radiation_type MoK\a
_diffrn_radiation_wavelength 0.71073
_diffrn_reflns_av_R_equivalents 0.0361
_diffrn_reflns_av_sigmaI/netI 0.0443
_diffrn_reflns_limit_h_max 10
_diffrn_reflns_limit_h_min -10
_diffrn_reflns_limit_k_max 15
_diffrn_reflns_limit_k_min -14
_diffrn_reflns_limit_l_max 33
_diffrn_reflns_limit_l_min -32
_diffrn_reflns_number 15205
_diffrn_reflns_theta_full 25.00
_diffrn_reflns_theta_max 25.00
_diffrn_reflns_theta_min 1.46
_exptl_absorpt_coefficient_mu 0.742
_exptl_absorpt_correction_T_max 0.919
_exptl_absorpt_correction_T_min 0.759
_exptl_absorpt_correction_type multi-scan
_exptl_crystal_colour dark-brown
_exptl_crystal_density_diffrn 1.402
_exptl_crystal_density_meas ?
_exptl_crystal_density_method 'not measured'
_exptl_crystal_description rod
_exptl_crystal_F_000 1362
_exptl_crystal_size_max 0.35
_exptl_crystal_size_mid 0.16
_exptl_crystal_size_min 0.12
_refine_diff_density_max 1.226
_refine_diff_density_min -0.727
_refine_diff_density_rms 0.212
_refine_ls_extinction_coef 0.0141(18)
_refine_ls_extinction_expression Fc^*^=kFc[1+0.001xFc^2^\l^3^/sin(2\q)]^-1/4^
_refine_ls_extinction_method SHELXL
_refine_ls_goodness_of_fit_ref 1.198
_refine_ls_hydrogen_treatment constr
_refine_ls_matrix_type full
_refine_ls_number_parameters 326
_refine_ls_number_reflns 5498
_refine_ls_number_restraints 180
_refine_ls_restrained_S_all 1.185
_refine_ls_R_factor_all 0.1355
_refine_ls_R_factor_gt 0.1059
_refine_ls_shift/su_max 0.057
_refine_ls_shift/su_mean 0.003
_refine_ls_structure_factor_coef Fsqd
_refine_ls_weighting_details 'calc w=1/[\s^2^(Fo^2^)+(0.1281P)^2^+16.4996P] where P=(Fo^2^+2Fc^2^)/3'
_refine_ls_weighting_scheme calc
_refine_ls_wR_factor_gt 0.2858
_refine_ls_wR_factor_ref 0.3049
_reflns_number_gt 4127
_reflns_number_total 5498
_reflns_threshold_expression >2sigma(I)
_cod_data_source_file c2dt32331a.txt
_cod_data_source_block ic13993
_cod_depositor_comments
;
The following automatic conversions were performed:

'_symmetry_cell_setting' value 'Monoclinic' changed to 'monoclinic'
according to /home/saulius/struct/CIF-dictionaries/cif_core.dic
dictionary named 'cif_core.dic' version 2.4.2 from 2011-04-26.

Automatic conversion script
Id: cif_fix_values 1891 2012-01-12 08:04:46Z andrius 

The following automatic conversions were performed:

'_exptl_crystal_density_meas' value 'not_measured' was changed to '?'
- the value is perceived as not measured.

Automatic conversion script
Id: cif_fix_values 3008 2015-01-20 13:52:24Z robertas 
;
_cod_original_sg_symbol_H-M P2(1)/c
_cod_database_code 7020994

loop_
_symmetry_equiv_pos_as_xyz
'x, y, z'
'-x, y+1/2, -z+1/2'
'-x, -y, -z'
'x, -y-1/2, z-1/2'

loop_
_atom_site_label
_atom_site_type_symbol
_atom_site_fract_x
_atom_site_fract_y
_atom_site_fract_z
_atom_site_U_iso_or_equiv
_atom_site_adp_type
_atom_site_occupancy
_atom_site_symmetry_multiplicity
_atom_site_calc_flag
_atom_site_refinement_flags
_atom_site_disorder_assembly
_atom_site_disorder_group
Ru Ru 0.13950(8) 0.43603(8) 0.18440(3) 0.0629(4) Uani 1 1 d . . .
Mn Mn 0.0000 0.5000 0.0000 0.0718(8) Uani 1 2 d S . .
N1 N 0.0217(10) 0.4611(10) 0.0751(3) 0.087(3) Uani 1 1 d . A .
N2 N 0.2705(10) 0.4240(8) 0.2930(3) 0.073(3) Uani 1 1 d . . .
C1 C 0.0590(11) 0.4497(11) 0.1145(4) 0.075(3) Uani 1 1 d . A .
C2 C 0.2239(10) 0.4263(8) 0.2544(4) 0.057(2) Uani 1 1 d . A .
O3 O 0.1570(16) 0.3664(12) -0.0143(5) 0.090(4) Uiso 0.657(7) 1 d PD A 1
H3B H 0.2121 0.3887 -0.0365 0.108 Uiso 0.657(7) 1 d PR A 1
O4 O -0.1782(15) 0.3818(11) -0.0048(5) 0.087(4) Uiso 0.657(7) 1 d PD A 1
H4B H -0.1563 0.3219 0.0071 0.105 Uiso 0.657(7) 1 d PR A 1
C21 C 0.259(2) 0.3132(18) 0.0205(7) 0.107(7) Uiso 0.657(7) 1 d PD A 1
H21A H 0.3150 0.2580 0.0042 0.160 Uiso 0.657(7) 1 calc PR A 1
H21B H 0.1994 0.2816 0.0457 0.160 Uiso 0.657(7) 1 calc PR A 1
H21C H 0.3300 0.3645 0.0347 0.160 Uiso 0.657(7) 1 calc PR A 1
C22 C -0.331(2) 0.404(2) -0.0215(11) 0.136(10) Uiso 0.657(7) 1 d PD A 1
H22A H -0.3937 0.3409 -0.0180 0.204 Uiso 0.657(7) 1 calc PR A 1
H22B H -0.3318 0.4247 -0.0553 0.204 Uiso 0.657(7) 1 calc PR A 1
H22C H -0.3724 0.4615 -0.0025 0.204 Uiso 0.657(7) 1 calc PR A 1
O3' O 0.212(3) 0.423(2) -0.0128(10) 0.091(8) Uiso 0.343(7) 1 d PD A 2
H3'B H 0.2167 0.3734 -0.0331 0.109 Uiso 0.343(7) 1 d PR A 2
O4' O -0.113(3) 0.349(2) -0.0269(11) 0.102(8) Uiso 0.343(7) 1 d PD A 2
H4'B H -0.1070 0.3042 -0.0042 0.122 Uiso 0.343(7) 1 d PR A 2
C21' C 0.352(4) 0.443(4) 0.0148(16) 0.120 Uiso 0.343(7) 1 d PD A 2
H21D H 0.4321 0.3975 0.0029 0.180 Uiso 0.343(7) 1 calc PR A 2
H21E H 0.3370 0.4271 0.0487 0.180 Uiso 0.343(7) 1 calc PR A 2
H21F H 0.3809 0.5167 0.0114 0.180 Uiso 0.343(7) 1 calc PR A 2
C22' C -0.276(4) 0.353(4) -0.0357(19) 0.120 Uiso 0.343(7) 1 d PD A 2
H22D H -0.3195 0.2831 -0.0299 0.180 Uiso 0.343(7) 1 calc PR A 2
H22E H -0.2985 0.3735 -0.0690 0.180 Uiso 0.343(7) 1 calc PR A 2
H22F H -0.3203 0.4042 -0.0141 0.180 Uiso 0.343(7) 1 calc PR A 2
O1 O 0.0463(11) 0.5695(8) 0.1972(4) 0.066(3) Uani 0.657(7) 1 d PD A 1
N3 N -0.0668(12) 0.3787(10) 0.2084(4) 0.057(3) Uani 0.657(7) 1 d PD A 1
C3 C -0.1178(19) 0.2829(12) 0.2127(7) 0.058(5) Uiso 0.657(7) 1 d PD A 1
H3A H -0.0584 0.2259 0.2019 0.070 Uiso 0.657(7) 1 calc PR A 1
C4 C -0.2586(19) 0.2610(13) 0.2330(6) 0.072(5) Uiso 0.657(7) 1 d PD A 1
H4A H -0.2915 0.1901 0.2354 0.086 Uiso 0.657(7) 1 calc PR A 1
C5 C -0.352(2) 0.3439(15) 0.2500(9) 0.072(7) Uiso 0.657(7) 1 d PD A 1
H5A H -0.4462 0.3302 0.2644 0.086 Uiso 0.657(7) 1 calc PR A 1
C6 C -0.2969(14) 0.4482(11) 0.2440(6) 0.050(4) Uiso 0.657(7) 1 d PD A 1
C7 C -0.369(2) 0.5387(14) 0.2576(8) 0.065(6) Uiso 0.657(7) 1 d PD A 1
H7A H -0.4637 0.5326 0.2720 0.078 Uiso 0.657(7) 1 calc PR A 1
C8 C -0.3141(19) 0.6313(14) 0.2517(7) 0.076(5) Uiso 0.657(7) 1 d PD A 1
H8A H -0.3694 0.6911 0.2616 0.091 Uiso 0.657(7) 1 calc PR A 1
C9 C -0.1742(18) 0.6448(12) 0.2311(6) 0.072(4) Uiso 0.657(7) 1 d PD A 1
H9A H -0.1370 0.7142 0.2268 0.086 Uiso 0.657(7) 1 calc PR A 1
C10 C -0.0906(17) 0.5635(13) 0.2170(7) 0.056(4) Uiso 0.657(7) 1 d PD A 1
C11 C -0.1540(14) 0.4615(9) 0.2229(5) 0.052(3) Uiso 0.657(7) 1 d PD A 1
O1' O 0.0463(17) 0.3079(13) 0.1888(6) 0.056(5) Uiso 0.343(7) 1 d PD A 2
N3' N -0.0669(19) 0.4961(13) 0.2119(7) 0.042(5) Uiso 0.343(7) 1 d PD A 2
C3' C -0.114(3) 0.5899(16) 0.2235(12) 0.053(9) Uiso 0.343(7) 1 d PD A 2
H3'A H -0.0518 0.6497 0.2186 0.064 Uiso 0.343(7) 1 calc PR A 2
C4' C -0.257(3) 0.6024(19) 0.2431(11) 0.062(8) Uiso 0.343(7) 1 d PD A 2
H4'A H -0.2944 0.6715 0.2486 0.074 Uiso 0.343(7) 1 calc PR A 2
C5' C -0.349(4) 0.5137(19) 0.2550(16) 0.073(13) Uiso 0.343(7) 1 d PD A 2
H5'A H -0.4445 0.5222 0.2688 0.088 Uiso 0.343(7) 1 calc PR A 2
C6' C -0.289(2) 0.4121(16) 0.2451(10) 0.044(7) Uiso 0.343(7) 1 d PD A 2
C7' C -0.361(3) 0.317(2) 0.2498(15) 0.062(12) Uiso 0.343(7) 1 d PD A 2
H7'A H -0.4606 0.3189 0.2615 0.074 Uiso 0.343(7) 1 calc PR A 2
C8' C -0.308(3) 0.226(2) 0.2400(12) 0.072(9) Uiso 0.343(7) 1 d PD A 2
H8'A H -0.3630 0.1643 0.2477 0.087 Uiso 0.343(7) 1 calc PR A 2
C9' C -0.170(2) 0.2188(17) 0.2179(9) 0.056(7) Uiso 0.343(7) 1 d PD A 2
H9'A H -0.1303 0.1517 0.2098 0.068 Uiso 0.343(7) 1 calc PR A 2
C10' C -0.092(3) 0.3071(18) 0.2080(16) 0.070(13) Uiso 0.343(7) 1 d PD A 2
C11' C -0.148(2) 0.4069(12) 0.2224(8) 0.037(5) Uiso 0.343(7) 1 d PD A 2
O2 O 0.2264(10) 0.2902(8) 0.1675(4) 0.063(3) Uani 0.657(7) 1 d PD A 1
N4 N 0.3467(13) 0.4795(10) 0.1596(4) 0.069(4) Uani 0.657(7) 1 d PD A 1
C12 C 0.397(2) 0.5754(14) 0.1560(8) 0.076(6) Uiso 0.657(7) 1 d PD A 1
H12A H 0.3349 0.6315 0.1663 0.091 Uiso 0.657(7) 1 calc PR A 1
C13 C 0.538(2) 0.5996(14) 0.1373(7) 0.090(6) Uiso 0.657(7) 1 d PD A 1
H13A H 0.5717 0.6706 0.1358 0.108 Uiso 0.657(7) 1 calc PR A 1
C14 C 0.630(2) 0.5175(15) 0.1209(8) 0.090(6) Uiso 0.657(7) 1 d PD A 1
H14A H 0.7246 0.5318 0.1074 0.108 Uiso 0.657(7) 1 calc PR A 1
C15 C 0.5765(16) 0.4128(11) 0.1252(6) 0.064(4) Uiso 0.657(7) 1 d PD A 1
C16 C 0.645(2) 0.3221(15) 0.1098(7) 0.092(6) Uiso 0.657(7) 1 d PD A 1
H16A H 0.7394 0.3292 0.0952 0.111 Uiso 0.657(7) 1 calc PR A 1
C17 C 0.591(2) 0.2292(15) 0.1135(7) 0.096(6) Uiso 0.657(7) 1 d PD A 1
H17A H 0.6479 0.1709 0.1027 0.115 Uiso 0.657(7) 1 calc PR A 1
C18 C 0.4492(19) 0.2120(14) 0.1337(7) 0.091(6) Uiso 0.657(7) 1 d PD A 1
H18A H 0.4111 0.1423 0.1362 0.109 Uiso 0.657(7) 1 calc PR A 1
C19 C 0.367(2) 0.2937(14) 0.1492(9) 0.078(7) Uiso 0.657(7) 1 d PD A 1
C20 C 0.4309(16) 0.3958(11) 0.1444(6) 0.069(4) Uiso 0.657(7) 1 d PD A 1
O2' O 0.2341(17) 0.5944(13) 0.1811(6) 0.053(5) Uiso 0.343(7) 1 d PD A 2
N4' N 0.344(2) 0.4113(13) 0.1561(11) 0.068(8) Uiso 0.343(7) 1 d PD A 2
C12' C 0.393(3) 0.3166(14) 0.1474(11) 0.037(7) Uiso 0.343(7) 1 d PD A 2
H12B H 0.3311 0.2580 0.1549 0.045 Uiso 0.343(7) 1 calc PR A 2
C13' C 0.535(3) 0.2988(19) 0.1271(13) 0.089(11) Uiso 0.343(7) 1 d PD A 2
H13B H 0.5681 0.2287 0.1218 0.107 Uiso 0.343(7) 1 calc PR A 2
C14' C 0.629(3) 0.3843(17) 0.1144(10) 0.052(6) Uiso 0.343(7) 1 d PD A 2
H14B H 0.7221 0.3742 0.0994 0.062 Uiso 0.343(7) 1 calc PR A 2
C15' C 0.573(2) 0.4864(14) 0.1258(9) 0.047(6) Uiso 0.343(7) 1 d PD A 2
C16' C 0.639(3) 0.5817(16) 0.1173(10) 0.060(7) Uiso 0.343(7) 1 d PD A 2
H16B H 0.7359 0.5799 0.1038 0.072 Uiso 0.343(7) 1 calc PR A 2
C17' C 0.585(2) 0.6726(17) 0.1254(9) 0.058(7) Uiso 0.343(7) 1 d PD A 2
H17B H 0.6394 0.7332 0.1159 0.070 Uiso 0.343(7) 1 calc PR A 2
C18' C 0.447(2) 0.6855(15) 0.1482(9) 0.051(6) Uiso 0.343(7) 1 d PD A 2
H18B H 0.4089 0.7539 0.1546 0.061 Uiso 0.343(7) 1 calc PR A 2
C19' C 0.370(2) 0.5994(15) 0.1607(9) 0.035(6) Uiso 0.343(7) 1 d PD A 2
C20' C 0.431(2) 0.5000(12) 0.1475(9) 0.049(6) Uiso 0.343(7) 1 d PD A 2
O5 O 0.0486(13) 0.1603(8) 0.1154(4) 0.115(3) Uani 1 1 d . . .
H5 H 0.1338 0.1796 0.1063 0.173 Uiso 1 1 d R . .
C23 C 0.057(3) 0.0589(13) 0.1326(7) 0.148(8) Uani 1 1 d . . .
H23A H 0.1280 0.0562 0.1603 0.222 Uiso 1 1 calc R . .
H23B H 0.0918 0.0119 0.1075 0.222 Uiso 1 1 calc R . .
H23C H -0.0435 0.0364 0.1423 0.222 Uiso 1 1 calc R . .
O6 O 0.870(2) 0.1961(15) 0.0382(6) 0.198(6) Uiso 1 1 d D . .
H6 H 0.7848 0.2088 0.0491 0.297 Uiso 1 1 d R . .
C24 C 0.843(5) 0.099(3) 0.0119(14) 0.34(2) Uiso 1 1 d D . .
H24A H 0.7542 0.0638 0.0240 0.510 Uiso 1 1 calc R . .
H24B H 0.9318 0.0532 0.0161 0.510 Uiso 1 1 calc R . .
H24C H 0.8263 0.1152 -0.0222 0.510 Uiso 1 1 calc R . .
O7 O 0.1079(19) 0.2200(14) -0.0773(6) 0.200 Uiso 1 1 d . . .
H7 H 0.1775 0.2640 -0.0810 0.300 Uiso 1 1 d R . .
C25 C -0.024(2) 0.2361(17) -0.1209(7) 0.156(7) Uiso 1 1 d . . .
H25A H -0.1029 0.1823 -0.1180 0.234 Uiso 1 1 calc R . .
H25B H 0.0219 0.2292 -0.1521 0.234 Uiso 1 1 calc R . .
H25C H -0.0697 0.3062 -0.1183 0.234 Uiso 1 1 calc R . .
O8 O 0.339(2) 0.3991(17) 0.3877(5) 0.233(10) Uani 1 1 d . . .
H8 H 0.2979 0.4499 0.3729 0.349 Uiso 1 1 d R . .
C26 C 0.493(4) 0.422(2) 0.3973(13) 0.241(15) Uiso 1 1 d . . .
H26A H 0.5024 0.4956 0.4052 0.362 Uiso 1 1 d R . .
H26B H 0.5369 0.4139 0.3665 0.362 Uiso 1 1 d R . .
H26C H 0.5378 0.3769 0.4214 0.362 Uiso 1 1 d R . .

loop_
_atom_site_aniso_label
_atom_site_aniso_U_11
_atom_site_aniso_U_22
_atom_site_aniso_U_33
_atom_site_aniso_U_23
_atom_site_aniso_U_13
_atom_site_aniso_U_12
Ru 0.0410(5) 0.1014(8) 0.0463(5) 0.0080(4) 0.0014(3) -0.0047(4)
Mn 0.0500(12) 0.121(2) 0.0438(11) 0.0074(12) -0.0016(9) -0.0109(13)
N1 0.056(5) 0.153(10) 0.052(5) 0.019(6) 0.003(4) 0.000(6)
N2 0.061(5) 0.105(8) 0.054(5) 0.011(5) 0.003(4) -0.008(5)
C1 0.044(5) 0.136(11) 0.046(6) 0.010(6) 0.001(4) -0.003(6)
C2 0.043(5) 0.078(7) 0.051(6) 0.009(5) 0.007(4) -0.003(5)
O1 0.051(6) 0.074(7) 0.072(7) 0.018(5) 0.004(5) 0.004(5)
N3 0.051(7) 0.080(10) 0.039(6) -0.003(6) 0.001(5) 0.007(7)
O2 0.055(6) 0.069(7) 0.065(6) -0.004(5) 0.010(5) 0.002(5)
N4 0.055(8) 0.107(13) 0.044(7) 0.006(8) -0.013(6) -0.021(8)
O5 0.136(9) 0.091(7) 0.119(8) -0.012(6) 0.012(6) -0.009(6)
C23 0.20(2) 0.098(13) 0.145(17) -0.001(11) -0.020(15) -0.048(13)
O8 0.25(2) 0.32(2) 0.123(11) 0.086(13) -0.044(12) -0.112(18)

loop_
_atom_type_symbol
_atom_type_description
_atom_type_scat_dispersion_real
_atom_type_scat_dispersion_imag
_atom_type_scat_source
C C 0.0033 0.0016 'International Tables Vol C Tables 4.2.6.8 and 6.1.1.4'
H H 0.0000 0.0000 'International Tables Vol C Tables 4.2.6.8 and 6.1.1.4'
N N 0.0061 0.0033 'International Tables Vol C Tables 4.2.6.8 and 6.1.1.4'
O O 0.0106 0.0060 'International Tables Vol C Tables 4.2.6.8 and 6.1.1.4'
Mn Mn 0.3368 0.7283 'International Tables Vol C Tables 4.2.6.8 and 6.1.1.4'
Ru Ru -1.2594 0.8363 'International Tables Vol C Tables 4.2.6.8 and 6.1.1.4'

loop_
_geom_angle_atom_site_label_1
_geom_angle_atom_site_label_2
_geom_angle_atom_site_label_3
_geom_angle
_geom_angle_site_symmetry_1
_geom_angle_site_symmetry_3
O1' Ru O1 125.0(6) . .
O1' Ru N4' 107.4(7) . .
O1 Ru N4' 127.2(6) . .
O1' Ru N4 132.0(6) . .
O1 Ru N4 102.7(5) . .
N4' Ru N4 24.6(6) . .
O1' Ru C1 89.8(7) . .
O1 Ru C1 88.1(5) . .
N4' Ru C1 85.8(9) . .
N4 Ru C1 86.6(4) . .
O1' Ru O2 52.5(5) . .
O1 Ru O2 175.9(4) . .
N4' Ru O2 55.0(5) . .
N4 Ru O2 79.6(4) . .
C1 Ru O2 88.7(5) . .
O1' Ru C2 91.8(6) . .
O1 Ru C2 91.1(4) . .
N4' Ru C2 93.5(9) . .
N4 Ru C2 92.2(4) . .
C1 Ru C2 178.3(5) . .
O2 Ru C2 92.2(4) . .
O1' Ru N3 43.2(6) . .
O1 Ru N3 82.1(4) . .
N4' Ru N3 150.6(6) . .
N4 Ru N3 175.2(4) . .
C1 Ru N3 93.3(4) . .
O2 Ru N3 95.6(4) . .
C2 Ru N3 88.1(4) . .
O1' Ru N3' 84.3(6) . .
O1 Ru N3' 40.9(5) . .
N4' Ru N3' 168.1(6) . .
N4 Ru N3' 143.6(6) . .
C1 Ru N3' 92.3(6) . .
O2 Ru N3' 136.8(5) . .
C2 Ru N3' 88.0(6) . .
N3 Ru N3' 41.2(6) . .
O1' Ru O2' 175.5(5) . .
O1 Ru O2' 50.5(5) . .
N4' Ru O2' 77.1(6) . .
N4 Ru O2' 52.5(5) . .
C1 Ru O2' 90.1(6) . .
O2 Ru O2' 132.1(5) . .
C2 Ru O2' 88.3(5) . .
N3 Ru O2' 132.3(5) . .
N3' Ru O2' 91.2(6) . .
O3' Mn O3' 180.0(14) 3_565 .
O3' Mn N1 89.4(8) 3_565 .
O3' Mn N1 90.6(8) . .
O3' Mn N1 90.6(8) 3_565 3_565
O3' Mn N1 89.4(8) . 3_565
N1 Mn N1 180.00(12) . 3_565
O3' Mn O4 72.0(9) 3_565 .
O3' Mn O4 108.0(9) . .
N1 Mn O4 86.6(4) . .
N1 Mn O4 93.4(4) 3_565 .
O3' Mn O4 108.0(9) 3_565 3_565
O3' Mn O4 72.0(9) . 3_565
N1 Mn O4 93.4(4) . 3_565
N1 Mn O4 86.6(4) 3_565 3_565
O4 Mn O4 180.0(5) . 3_565
O3' Mn O3 157.4(7) 3_565 .
O3' Mn O3 22.6(7) . .
N1 Mn O3 88.1(4) . .
N1 Mn O3 91.9(4) 3_565 .
O4 Mn O3 85.4(5) . .
O4 Mn O3 94.6(5) 3_565 .
O3' Mn O3 22.6(7) 3_565 3_565
O3' Mn O3 157.4(7) . 3_565
N1 Mn O3 91.9(4) . 3_565
N1 Mn O3 88.1(4) 3_565 3_565
O4 Mn O3 94.6(5) . 3_565
O4 Mn O3 85.4(5) 3_565 3_565
O3 Mn O3 180.0(7) . 3_565
O3' Mn O4' 86.4(10) 3_565 3_565
O3' Mn O4' 93.6(10) . 3_565
N1 Mn O4' 81.4(8) . 3_565
N1 Mn O4' 98.6(8) 3_565 3_565
O4 Mn O4' 155.4(7) . 3_565
O4 Mn O4' 24.6(7) 3_565 3_565
O3 Mn O4' 115.4(8) . 3_565
O3 Mn O4' 64.6(8) 3_565 3_565
O3' Mn O4' 93.6(10) 3_565 .
O3' Mn O4' 86.4(10) . .
N1 Mn O4' 98.6(8) . .
N1 Mn O4' 81.4(8) 3_565 .
O4 Mn O4' 24.6(7) . .
O4 Mn O4' 155.4(7) 3_565 .
O3 Mn O4' 64.6(8) . .
O3 Mn O4' 115.4(8) 3_565 .
O4' Mn O4' 180.0(14) 3_565 .
C1 N1 Mn 167.1(9) . .
N1 C1 Ru 175.8(10) . .
N2 C2 Ru 178.1(10) . .
C21 O3 Mn 127.0(12) . .
C22 O4 Mn 123.6(15) . .
C21' O3' Mn 124(3) . .
C22' O4' Mn 117(3) . .
C10 O1 Ru 115.0(9) . .
C3 N3 C11 119.1(11) . .
C3 N3 Ru 131.4(10) . .
C11 N3 Ru 109.4(8) . .
N3 C3 C4 122.2(13) . .
C3 C4 C5 121.2(15) . .
C6 C5 C4 115.9(15) . .
C7 C6 C5 125.6(11) . .
C7 C6 C11 116.1(12) . .
C5 C6 C11 118.3(12) . .
C8 C7 C6 123.6(16) . .
C7 C8 C9 120.5(17) . .
C10 C9 C8 122.4(15) . .
C9 C10 O1 126.2(14) . .
C9 C10 C11 116.3(13) . .
O1 C10 C11 117.5(14) . .
N3 C11 C10 115.7(12) . .
N3 C11 C6 123.2(10) . .
C10 C11 C6 121.0(11) . .
C10' O1' Ru 116.7(13) . .
C3' N3' C11' 121.6(15) . .
C3' N3' Ru 134.1(14) . .
C11' N3' Ru 103.9(10) . .
N3' C3' C4' 120.0(18) . .
C3' C4' C5' 122(2) . .
C6' C5' C4' 116.9(19) . .
C7' C6' C5' 127.1(16) . .
C7' C6' C11' 114.8(15) . .
C5' C6' C11' 117.6(15) . .
C8' C7' C6' 127(2) . .
C7' C8' C9' 119(2) . .
C10' C9' C8' 119.8(19) . .
C9' C10' O1' 124.2(18) . .
C9' C10' C11' 119.8(17) . .
O1' C10' C11' 115.6(17) . .
N3' C11' C10' 118.9(15) . .
N3' C11' C6' 121.9(14) . .
C10' C11' C6' 119.1(14) . .
C19 O2 Ru 114.1(9) . .
C12 N4 C20 120.7(13) . .
C12 N4 Ru 125.9(11) . .
C20 N4 Ru 113.3(9) . .
N4 C12 C13 122.9(16) . .
C14 C13 C12 119.2(17) . .
C13 C14 C15 118.2(16) . .
C16 C15 C14 127.5(14) . .
C16 C15 C20 113.7(12) . .
C14 C15 C20 118.7(12) . .
C17 C16 C15 125.5(17) . .
C16 C17 C18 120.9(17) . .
C19 C18 C17 120.4(16) . .
C18 C19 O2 127.2(15) . .
C18 C19 C20 117.0(15) . .
O2 C19 C20 115.8(14) . .
N4 C20 C19 117.1(12) . .
N4 C20 C15 120.3(11) . .
C19 C20 C15 122.5(12) . .
C19' O2' Ru 114.2(12) . .
C12' N4' C20' 122.0(15) . .
C12' N4' Ru 121.3(13) . .
C20' N4' Ru 116.7(11) . .
N4' C12' C13' 121.6(17) . .
C14' C13' C12' 121(2) . .
C13' C14' C15' 115.7(18) . .
C16' C15' C20' 110.6(14) . .
C16' C15' C14' 128.1(16) . .
C20' C15' C14' 121.3(14) . .
C17' C16' C15' 128(2) . .
C16' C17' C18' 121(2) . .
C19' C18' C17' 118.7(17) . .
C18' C19' O2' 128.0(17) . .
C18' C19' C20' 116.9(16) . .
O2' C19' C20' 114.8(15) . .
N4' C20' C15' 118.5(13) . .
N4' C20' C19' 117.1(14) . .
C15' C20' C19' 124.5(14) . .

loop_
_geom_bond_atom_site_label_1
_geom_bond_atom_site_label_2
_geom_bond_distance
_geom_bond_site_symmetry_2
Ru O1' 1.830(17) .
Ru O1 1.924(10) .
Ru N4' 2.03(2) .
Ru N4 2.058(12) .
Ru C1 2.060(10) .
Ru O2 2.066(10) .
Ru C2 2.069(10) .
Ru N3 2.097(11) .
Ru N3' 2.146(16) .
Ru O2' 2.181(16) .
Mn O3' 2.15(3) 3_565
Mn O3' 2.15(3) .
Mn N1 2.156(9) .
Mn N1 2.156(9) 3_565
Mn O4 2.177(13) .
Mn O4 2.177(13) 3_565
Mn O3 2.238(13) .
Mn O3 2.238(13) 3_565
Mn O4' 2.28(3) 3_565
Mn O4' 2.28(3) .
N1 C1 1.145(13) .
N2 C2 1.140(12) .
O3 C21 1.465(16) .
O4 C22 1.443(17) .
O3' C21' 1.459(19) .
O4' C22' 1.454(19) .
O1 C10 1.351(16) .
N3 C3 1.305(18) .
N3 C11 1.374(14) .
C3 C4 1.41(2) .
C4 C5 1.43(2) .
C5 C6 1.42(2) .
C6 C7 1.37(2) .
C6 C11 1.424(14) .
C7 C8 1.283(19) .
C8 C9 1.395(19) .
C9 C10 1.34(2) .
C10 C11 1.424(17) .
O1' C10' 1.35(2) .
N3' C3' 1.31(2) .
N3' C11' 1.377(16) .
C3' C4' 1.41(2) .
C4' C5' 1.43(2) .
C5' C6' 1.42(2) .
C6' C7' 1.37(2) .
C6' C11' 1.425(17) .
C7' C8' 1.28(2) .
C8' C9' 1.40(2) .
C9' C10' 1.35(2) .
C10' C11' 1.42(2) .
O2 C19 1.364(17) .
N4 C12 1.301(18) .
N4 C20 1.373(15) .
C12 C13 1.41(2) .
C13 C14 1.41(2) .
C14 C15 1.42(2) .
C15 C16 1.376(19) .
C15 C20 1.431(16) .
C16 C17 1.28(2) .
C17 C18 1.412(19) .
C18 C19 1.35(2) .
C19 C20 1.422(19) .
O2' C19' 1.351(19) .
N4' C12' 1.302(19) .
N4' C20' 1.390(16) .
C12' C13' 1.42(2) .
C13' C14' 1.42(2) .
C14' C15' 1.43(2) .
C15' C16' 1.37(2) .
C15' C20' 1.425(17) .
C16' C17' 1.27(2) .
C17' C18' 1.41(2) .
C18' C19' 1.34(2) .
C19' C20' 1.43(2) .
O5 C23 1.375(18) .
O6 C24 1.447(18) .
O7 C25 1.67(2) .
O8 C26 1.41(3) .
